data_4077582
loop_
_publ_author_name
'Doherty, Simon'
'Hogarth, Graeme'
'Waugh, Mark'
'Clegg, William'
'Elsegood, Mark R. J.'

_publ_section_title
;
 Reactions of Alkynes with
 [Fe2(CO)6(\m-PPh2){\m-\h1:\h2\a,\b-(H)C\aC\bC\gH2}]:&#x00A0; Formation of
 Diphenylvinylphosphine-Functionalized Vinyl Carbenes via
 Carbon&#x2212;Carbon and Carbon&#x2212;Phosphorus Bond Formation and
 Hydrogen Migration&#x22A5;
;
_journal_issue 22
_journal_name_full Organometallics
_journal_page_first 4557
_journal_paper_doi 10.1021/om0005147
_journal_volume 19
_journal_year 2000
_chemical_formula_sum 'C30 H21 Fe2 O6 P'
_chemical_formula_weight 620.14
_chemical_name_systematic
;
 ?
;
_space_group_IT_number 2
_symmetry_cell_setting triclinic
_symmetry_space_group_name_Hall '-P 1'
_symmetry_space_group_name_H-M 'P -1'
_atom_sites_solution_hydrogens 'geom except H3&33 coords freely refined'
_atom_sites_solution_primary heavy
_atom_sites_solution_secondary difmap
_audit_creation_method SHELXL-97
_cell_angle_alpha 109.143(2)
_cell_angle_beta 99.880(2)
_cell_angle_gamma 104.577(2)
_cell_formula_units_Z 4
_cell_length_a 12.5509(6)
_cell_length_b 15.3144(8)
_cell_length_c 15.9483(8)
_cell_measurement_reflns_used 14709
_cell_measurement_temperature 160(2)
_cell_measurement_theta_max 28.83
_cell_measurement_theta_min 2.61
_cell_volume 2692.3(2)
_computing_cell_refinement 'local programs'
_computing_data_collection 'Bruker SMART'
_computing_data_reduction 'Bruker SAINT'
_computing_molecular_graphics 'Bruker SHELXTL'
_computing_publication_material 'SHELXTL and local programs'
_computing_structure_refinement 'Bruker SHELXTL'
_computing_structure_solution 'Bruker SHELXTL'
_diffrn_ambient_temperature 160(2)
_diffrn_measured_fraction_theta_full 0.987
_diffrn_measured_fraction_theta_max 0.888
_diffrn_measurement_device_type 'Bruker SMART CCD diffractometer'
_diffrn_measurement_method '\w rotation with narrow frames'
_diffrn_radiation_monochromator graphite
_diffrn_radiation_source 'fine-focus sealed tube'
_diffrn_radiation_type MoK\a
_diffrn_radiation_wavelength 0.71073
_diffrn_reflns_av_R_equivalents 0.0159
_diffrn_reflns_av_sigmaI/netI 0.0330
_diffrn_reflns_limit_h_max 16
_diffrn_reflns_limit_h_min -17
_diffrn_reflns_limit_k_max 19
_diffrn_reflns_limit_k_min -20
_diffrn_reflns_limit_l_max 19
_diffrn_reflns_limit_l_min -21
_diffrn_reflns_number 22404
_diffrn_reflns_theta_full 26.00
_diffrn_reflns_theta_max 29.03
_diffrn_reflns_theta_min 1.41
_diffrn_standards_decay_% 0
_diffrn_standards_number 0
_exptl_absorpt_coefficient_mu 1.180
_exptl_absorpt_correction_T_max 0.726
_exptl_absorpt_correction_T_min 0.460
_exptl_absorpt_correction_type empirical
_exptl_crystal_colour red
_exptl_crystal_density_diffrn 1.530
_exptl_crystal_density_method 'not measured'
_exptl_crystal_description block
_exptl_crystal_F_000 1264
_exptl_crystal_size_max 0.78
_exptl_crystal_size_mid 0.58
_exptl_crystal_size_min 0.29
_refine_diff_density_max 0.545
_refine_diff_density_min -0.347
_refine_diff_density_rms 0.054
_refine_ls_extinction_method none
_refine_ls_goodness_of_fit_ref 0.984
_refine_ls_hydrogen_treatment mixed
_refine_ls_matrix_type full
_refine_ls_number_parameters 711
_refine_ls_number_reflns 12746
_refine_ls_number_restraints 0
_refine_ls_restrained_S_all 0.984
_refine_ls_R_factor_all 0.0405
_refine_ls_R_factor_gt 0.0302
_refine_ls_shift/su_max 0.001
_refine_ls_shift/su_mean 0.000
_refine_ls_structure_factor_coef Fsqd
_refine_ls_weighting_details 'calc w=1/[\s^2^(Fo^2^)+(0.0440P)^2^+0.0000P] where P=(Fo^2^+2Fc^2^)/3'
_refine_ls_weighting_scheme calc
_refine_ls_wR_factor_gt 0.0721
_refine_ls_wR_factor_ref 0.0736
_reflns_number_gt 9987
_reflns_number_total 12746
_reflns_threshold_expression >2sigma(I)
_cod_data_source_file om0005147.cif
_cod_data_source_block 3a
_cod_original_sg_symbol_H-M P-1
_cod_database_code 4077582

loop_
_symmetry_equiv_pos_as_xyz
'x, y, z'
'-x, -y, -z'

loop_
_atom_site_label
_atom_site_type_symbol
_atom_site_fract_x
_atom_site_fract_y
_atom_site_fract_z
_atom_site_U_iso_or_equiv
_atom_site_adp_type
_atom_site_occupancy
_atom_site_symmetry_multiplicity
_atom_site_calc_flag
_atom_site_refinement_flags
Fe1 Fe 0.81197(2) 0.099127(17) 0.027268(16) 0.02121(6) Uani 1 1 d .
Fe2 Fe 0.867066(19) 0.293558(16) 0.099419(16) 0.01905(6) Uani 1 1 d .
C1 C 0.49799(16) 0.12057(14) -0.05612(13) 0.0353(4) Uani 1 1 d .
H1A H 0.4580 0.0525 -0.0892 0.042 Uiso 1 1 calc R
H1B H 0.4576 0.1636 -0.0326 0.042 Uiso 1 1 calc R
C2 C 0.61105(15) 0.15582(12) -0.04261(11) 0.0242(4) Uani 1 1 d .
C3 C 0.67830(15) 0.09367(12) -0.07691(12) 0.0239(4) Uani 1 1 d .
H3 H 0.6332(16) 0.0291(14) -0.1185(13) 0.029 Uiso 1 1 d .
C4 C 0.78781(14) 0.12592(12) -0.09388(11) 0.0228(3) Uani 1 1 d .
C5 C 0.80481(17) 0.06540(13) -0.18383(12) 0.0300(4) Uani 1 1 d .
H5A H 0.7890 0.0936 -0.2296 0.045 Uiso 1 1 calc R
H5B H 0.7523 -0.0020 -0.2066 0.045 Uiso 1 1 calc R
H5C H 0.8841 0.0654 -0.1734 0.045 Uiso 1 1 calc R
C6 C 0.87845(14) 0.20450(12) -0.02268(11) 0.0204(3) Uani 1 1 d .
C7 C 0.98740(14) 0.23671(12) -0.04839(11) 0.0228(3) Uani 1 1 d .
C8 C 0.98807(16) 0.28969(13) -0.10512(12) 0.0283(4) Uani 1 1 d .
H8 H 0.9221 0.3061 -0.1233 0.034 Uiso 1 1 calc R
C9 C 1.08273(17) 0.31868(13) -0.13531(13) 0.0326(4) Uani 1 1 d .
H9 H 1.0809 0.3537 -0.1746 0.039 Uiso 1 1 calc R
C10 C 1.18042(17) 0.29662(14) -0.10823(15) 0.0381(5) Uani 1 1 d .
H10 H 1.2457 0.3164 -0.1288 0.046 Uiso 1 1 calc R
C11 C 1.18201(17) 0.24562(15) -0.05115(15) 0.0383(5) Uani 1 1 d .
H11 H 1.2490 0.2310 -0.0318 0.046 Uiso 1 1 calc R
C12 C 1.08580(16) 0.21538(13) -0.02174(13) 0.0306(4) Uani 1 1 d .
H12 H 1.0877 0.1797 0.0170 0.037 Uiso 1 1 calc R
C13 C 0.74256(15) 0.11594(12) 0.11717(12) 0.0266(4) Uani 1 1 d .
O13 O 0.69376(12) 0.11812(9) 0.17207(9) 0.0371(3) Uani 1 1 d .
C14 C 0.75753(16) -0.03118(13) -0.02540(12) 0.0274(4) Uani 1 1 d .
O14 O 0.72042(13) -0.11496(9) -0.05699(10) 0.0397(3) Uani 1 1 d .
C15 C 0.94220(16) 0.09003(13) 0.08543(13) 0.0282(4) Uani 1 1 d .
O15 O 1.01825(12) 0.07520(10) 0.12172(10) 0.0421(3) Uani 1 1 d .
C16 C 0.83374(14) 0.33001(12) 0.20918(12) 0.0255(4) Uani 1 1 d .
O16 O 0.81669(12) 0.35446(11) 0.27985(9) 0.0397(3) Uani 1 1 d .
C17 C 0.93467(15) 0.41116(13) 0.10001(13) 0.0303(4) Uani 1 1 d .
O17 O 0.98440(12) 0.48675(10) 0.10481(13) 0.0533(4) Uani 1 1 d .
C18 C 1.00669(15) 0.29910(12) 0.15692(12) 0.0249(4) Uani 1 1 d .
O18 O 1.09702(11) 0.31056(10) 0.19633(9) 0.0364(3) Uani 1 1 d .
P1 P 0.69417(4) 0.28414(3) 0.02058(3) 0.01987(9) Uani 1 1 d .
C19 C 0.59813(14) 0.33417(12) 0.08073(11) 0.0228(3) Uani 1 1 d .
C20 C 0.55047(17) 0.39975(15) 0.06012(14) 0.0355(4) Uani 1 1 d .
H20 H 0.5713 0.4240 0.0154 0.043 Uiso 1 1 calc R
C21 C 0.47235(19) 0.43005(17) 0.10468(15) 0.0462(6) Uani 1 1 d .
H21 H 0.4408 0.4755 0.0907 0.055 Uiso 1 1 calc R
C22 C 0.44039(17) 0.39494(16) 0.16865(14) 0.0393(5) Uani 1 1 d .
H22 H 0.3867 0.4159 0.1985 0.047 Uiso 1 1 calc R
C23 C 0.48600(15) 0.32971(14) 0.18946(12) 0.0301(4) Uani 1 1 d .
H23 H 0.4633 0.3049 0.2333 0.036 Uiso 1 1 calc R
C24 C 0.56547(15) 0.29983(13) 0.14644(12) 0.0265(4) Uani 1 1 d .
H24 H 0.5979 0.2555 0.1620 0.032 Uiso 1 1 calc R
C25 C 0.70112(14) 0.33469(12) -0.06785(12) 0.0234(3) Uani 1 1 d .
C26 C 0.66157(16) 0.27530(14) -0.16175(12) 0.0306(4) Uani 1 1 d .
H26 H 0.6254 0.2067 -0.1814 0.037 Uiso 1 1 calc R
C27 C 0.67498(18) 0.31624(17) -0.22649(14) 0.0407(5) Uani 1 1 d .
H27 H 0.6482 0.2754 -0.2905 0.049 Uiso 1 1 calc R
C28 C 0.72701(17) 0.41592(16) -0.19885(15) 0.0396(5) Uani 1 1 d .
H28 H 0.7371 0.4431 -0.2437 0.047 Uiso 1 1 calc R
C29 C 0.76407(16) 0.47569(15) -0.10667(14) 0.0351(4) Uani 1 1 d .
H29 H 0.7979 0.5444 -0.0878 0.042 Uiso 1 1 calc R
C30 C 0.75199(15) 0.43561(13) -0.04102(13) 0.0275(4) Uani 1 1 d .
H30 H 0.7785 0.4771 0.0227 0.033 Uiso 1 1 calc R
Fe3 Fe 1.24882(2) 0.408392(17) 0.498401(17) 0.02265(6) Uani 1 1 d .
Fe4 Fe 1.16998(2) 0.213171(17) 0.411340(16) 0.02124(6) Uani 1 1 d .
C31 C 1.53501(16) 0.34820(14) 0.57845(13) 0.0316(4) Uani 1 1 d .
H31A H 1.5819 0.4142 0.6146 0.038 Uiso 1 1 calc R
H31B H 1.5689 0.3005 0.5529 0.038 Uiso 1 1 calc R
C32 C 1.42098(15) 0.32240(13) 0.56347(12) 0.0254(4) Uani 1 1 d .
C33 C 1.36241(16) 0.39171(13) 0.60048(12) 0.0257(4) Uani 1 1 d .
H33 H 1.4178(17) 0.4490(14) 0.6476(13) 0.031 Uiso 1 1 d .
C34 C 1.24790(15) 0.36660(12) 0.61053(12) 0.0240(4) Uani 1 1 d .
C35 C 1.22985(17) 0.42513(13) 0.70104(12) 0.0329(4) Uani 1 1 d .
H35A H 1.1535 0.4315 0.6893 0.049 Uiso 1 1 calc R
H35B H 1.2882 0.4904 0.7289 0.049 Uiso 1 1 calc R
H35C H 1.2362 0.3913 0.7433 0.049 Uiso 1 1 calc R
C36 C 1.15602(15) 0.29768(12) 0.53362(12) 0.0233(3) Uani 1 1 d .
C37 C 1.03960(15) 0.27346(12) 0.54980(12) 0.0269(4) Uani 1 1 d .
C38 C 0.95263(18) 0.30595(16) 0.51834(16) 0.0422(5) Uani 1 1 d .
H38 H 0.9663 0.3473 0.4853 0.051 Uiso 1 1 calc R
C39 C 0.8459(2) 0.27888(19) 0.53449(19) 0.0569(7) Uani 1 1 d .
H39 H 0.7870 0.3003 0.5109 0.068 Uiso 1 1 calc R
C40 C 0.8253(2) 0.22147(17) 0.58424(18) 0.0536(6) Uani 1 1 d .
H40 H 0.7528 0.2036 0.5957 0.064 Uiso 1 1 calc R
C41 C 0.91143(19) 0.18971(15) 0.61762(15) 0.0423(5) Uani 1 1 d .
H41 H 0.8983 0.1509 0.6530 0.051 Uiso 1 1 calc R
C42 C 1.01622(17) 0.21434(13) 0.59954(13) 0.0330(4) Uani 1 1 d .
H42 H 1.0737 0.1906 0.6214 0.040 Uiso 1 1 calc R
C43 C 1.13377(17) 0.42591(13) 0.42937(14) 0.0322(4) Uani 1 1 d .
O43 O 1.06798(13) 0.44530(11) 0.38620(11) 0.0500(4) Uani 1 1 d .
C44 C 1.30273(15) 0.53797(13) 0.56411(12) 0.0262(4) Uani 1 1 d .
O44 O 1.33882(12) 0.62100(9) 0.60212(9) 0.0371(3) Uani 1 1 d .
C45 C 1.34393(16) 0.40630(13) 0.42712(12) 0.0291(4) Uani 1 1 d .
O45 O 1.41027(13) 0.40952(10) 0.38592(10) 0.0428(4) Uani 1 1 d .
C46 C 1.03760(16) 0.21704(13) 0.34983(12) 0.0278(4) Uani 1 1 d .
O46 O 0.95098(12) 0.21011(11) 0.30686(10) 0.0410(3) Uani 1 1 d .
C47 C 1.09646(16) 0.08706(14) 0.37975(14) 0.0321(4) Uani 1 1 d .
O47 O 1.04558(13) 0.00483(10) 0.35170(12) 0.0538(4) Uani 1 1 d .
C48 C 1.22679(15) 0.20309(13) 0.31265(12) 0.0263(4) Uani 1 1 d .
O48 O 1.25999(12) 0.19746(10) 0.24956(9) 0.0378(3) Uani 1 1 d .
P2 P 1.32349(4) 0.19988(3) 0.49530(3) 0.02313(9) Uani 1 1 d .
C49 C 1.40481(15) 0.13343(13) 0.43090(12) 0.0278(4) Uani 1 1 d .
C50 C 1.46327(16) 0.17501(15) 0.37881(13) 0.0340(4) Uani 1 1 d .
H50 H 1.4626 0.2374 0.3802 0.041 Uiso 1 1 calc R
C51 C 1.52223(18) 0.12589(17) 0.32509(15) 0.0449(5) Uani 1 1 d .
H51 H 1.5624 0.1551 0.2905 0.054 Uiso 1 1 calc R
C52 C 1.5229(2) 0.03541(19) 0.32165(15) 0.0522(6) Uani 1 1 d .
H52 H 1.5622 0.0014 0.2839 0.063 Uiso 1 1 calc R
C53 C 1.4665(2) -0.00582(17) 0.37308(15) 0.0498(6) Uani 1 1 d .
H53 H 1.4677 -0.0683 0.3710 0.060 Uiso 1 1 calc R
C54 C 1.40738(18) 0.04243(14) 0.42827(13) 0.0369(5) Uani 1 1 d .
H54 H 1.3692 0.0133 0.4638 0.044 Uiso 1 1 calc R
C55 C 1.29993(16) 0.14917(13) 0.58267(13) 0.0283(4) Uani 1 1 d .
C56 C 1.22346(18) 0.05499(15) 0.55685(15) 0.0402(5) Uani 1 1 d .
H56 H 1.1841 0.0165 0.4936 0.048 Uiso 1 1 calc R
C57 C 1.2047(2) 0.01725(17) 0.62351(17) 0.0471(6) Uani 1 1 d .
H57 H 1.1540 -0.0475 0.6053 0.057 Uiso 1 1 calc R
C58 C 1.2588(2) 0.07293(18) 0.71518(17) 0.0481(6) Uani 1 1 d .
H58 H 1.2444 0.0473 0.7605 0.058 Uiso 1 1 calc R
C59 C 1.3344(2) 0.16632(17) 0.74168(15) 0.0431(5) Uani 1 1 d .
H59 H 1.3716 0.2049 0.8053 0.052 Uiso 1 1 calc R
C60 C 1.35640(17) 0.20434(15) 0.67596(13) 0.0336(4) Uani 1 1 d .
H60 H 1.4100 0.2680 0.6947 0.040 Uiso 1 1 calc R

loop_
_atom_site_aniso_label
_atom_site_aniso_U_11
_atom_site_aniso_U_22
_atom_site_aniso_U_33
_atom_site_aniso_U_23
_atom_site_aniso_U_13
_atom_site_aniso_U_12
Fe1 0.02424(13) 0.01721(12) 0.02201(13) 0.00683(10) 0.00770(10) 0.00677(10)
Fe2 0.01806(12) 0.01750(12) 0.02007(12) 0.00507(10) 0.00495(9) 0.00661(9)
C1 0.0257(10) 0.0302(10) 0.0359(11) 0.0023(9) 0.0066(8) 0.0018(8)
C2 0.0249(9) 0.0222(8) 0.0202(8) 0.0058(7) 0.0032(7) 0.0043(7)
C3 0.0255(9) 0.0176(8) 0.0217(9) 0.0036(7) 0.0034(7) 0.0034(7)
C4 0.0268(9) 0.0208(8) 0.0225(9) 0.0082(7) 0.0075(7) 0.0107(7)
C5 0.0360(10) 0.0281(9) 0.0232(9) 0.0051(8) 0.0100(8) 0.0113(8)
C6 0.0237(8) 0.0192(8) 0.0216(8) 0.0085(7) 0.0084(7) 0.0104(7)
C7 0.0261(9) 0.0197(8) 0.0216(8) 0.0053(7) 0.0096(7) 0.0078(7)
C8 0.0302(10) 0.0298(10) 0.0300(10) 0.0140(8) 0.0116(8) 0.0128(8)
C9 0.0413(11) 0.0288(10) 0.0353(11) 0.0162(8) 0.0198(9) 0.0129(8)
C10 0.0370(11) 0.0376(11) 0.0507(13) 0.0210(10) 0.0284(10) 0.0147(9)
C11 0.0316(10) 0.0438(12) 0.0557(13) 0.0271(11) 0.0227(10) 0.0217(9)
C12 0.0332(10) 0.0328(10) 0.0378(11) 0.0202(9) 0.0176(8) 0.0167(8)
C13 0.0285(9) 0.0205(8) 0.0280(9) 0.0078(7) 0.0069(8) 0.0063(7)
O13 0.0445(8) 0.0320(7) 0.0359(8) 0.0116(6) 0.0217(7) 0.0093(6)
C14 0.0311(10) 0.0281(10) 0.0258(9) 0.0112(8) 0.0107(7) 0.0118(8)
O14 0.0528(9) 0.0196(7) 0.0416(8) 0.0077(6) 0.0136(7) 0.0088(6)
C15 0.0316(10) 0.0221(9) 0.0309(10) 0.0109(8) 0.0099(8) 0.0075(8)
O15 0.0376(8) 0.0408(8) 0.0508(9) 0.0216(7) 0.0051(7) 0.0177(7)
C16 0.0217(8) 0.0249(9) 0.0263(9) 0.0051(7) 0.0046(7) 0.0093(7)
O16 0.0376(8) 0.0532(9) 0.0247(7) 0.0058(7) 0.0103(6) 0.0204(7)
C17 0.0196(9) 0.0268(10) 0.0433(11) 0.0129(8) 0.0040(8) 0.0099(8)
O17 0.0278(8) 0.0313(8) 0.0999(14) 0.0332(9) 0.0069(8) 0.0052(6)
C18 0.0287(9) 0.0222(9) 0.0229(9) 0.0058(7) 0.0076(7) 0.0109(7)
O18 0.0287(7) 0.0432(8) 0.0356(7) 0.0127(6) 0.0033(6) 0.0163(6)
P1 0.0179(2) 0.0202(2) 0.0200(2) 0.00562(17) 0.00567(16) 0.00654(17)
C19 0.0177(8) 0.0254(9) 0.0217(8) 0.0047(7) 0.0047(6) 0.0078(7)
C20 0.0357(11) 0.0512(12) 0.0372(11) 0.0247(10) 0.0179(9) 0.0280(10)
C21 0.0485(13) 0.0657(15) 0.0524(14) 0.0327(12) 0.0265(11) 0.0441(12)
C22 0.0314(10) 0.0544(13) 0.0365(11) 0.0128(10) 0.0161(9) 0.0234(10)
C23 0.0245(9) 0.0366(10) 0.0245(9) 0.0070(8) 0.0086(7) 0.0078(8)
C24 0.0236(9) 0.0263(9) 0.0269(9) 0.0077(8) 0.0067(7) 0.0077(7)
C25 0.0200(8) 0.0283(9) 0.0256(9) 0.0122(7) 0.0078(7) 0.0112(7)
C26 0.0299(10) 0.0350(10) 0.0277(10) 0.0119(8) 0.0072(8) 0.0129(8)
C27 0.0430(12) 0.0593(14) 0.0246(10) 0.0182(10) 0.0091(9) 0.0223(11)
C28 0.0360(11) 0.0585(14) 0.0421(12) 0.0353(11) 0.0164(9) 0.0204(10)
C29 0.0276(10) 0.0409(11) 0.0500(13) 0.0287(10) 0.0148(9) 0.0157(9)
C30 0.0244(9) 0.0290(9) 0.0304(10) 0.0117(8) 0.0076(7) 0.0108(8)
Fe3 0.02663(13) 0.02059(13) 0.02255(13) 0.00919(10) 0.00898(10) 0.00831(10)
Fe4 0.02227(13) 0.02083(12) 0.02102(13) 0.00710(10) 0.00658(10) 0.00884(10)
C31 0.0298(10) 0.0322(10) 0.0304(10) 0.0114(8) 0.0045(8) 0.0099(8)
C32 0.0283(9) 0.0263(9) 0.0215(9) 0.0101(7) 0.0051(7) 0.0092(7)
C33 0.0291(9) 0.0240(9) 0.0204(9) 0.0077(7) 0.0036(7) 0.0061(8)
C34 0.0321(9) 0.0214(8) 0.0237(9) 0.0111(7) 0.0111(7) 0.0119(7)
C35 0.0433(11) 0.0280(10) 0.0272(10) 0.0085(8) 0.0154(8) 0.0109(8)
C36 0.0288(9) 0.0214(8) 0.0250(9) 0.0112(7) 0.0112(7) 0.0119(7)
C37 0.0307(9) 0.0232(9) 0.0263(9) 0.0069(7) 0.0125(7) 0.0089(7)
C38 0.0397(12) 0.0499(13) 0.0592(14) 0.0328(11) 0.0284(11) 0.0263(10)
C39 0.0448(14) 0.0672(16) 0.089(2) 0.0449(15) 0.0387(14) 0.0349(13)
C40 0.0456(13) 0.0491(14) 0.0779(18) 0.0253(13) 0.0413(13) 0.0183(11)
C41 0.0520(13) 0.0300(11) 0.0499(13) 0.0163(10) 0.0310(11) 0.0095(10)
C42 0.0393(11) 0.0275(10) 0.0354(11) 0.0130(8) 0.0168(9) 0.0109(8)
C43 0.0347(10) 0.0254(9) 0.0349(11) 0.0123(8) 0.0088(8) 0.0073(8)
O43 0.0454(9) 0.0446(9) 0.0569(10) 0.0244(8) -0.0031(8) 0.0154(7)
C44 0.0288(9) 0.0285(10) 0.0264(9) 0.0129(8) 0.0122(7) 0.0116(8)
O44 0.0449(8) 0.0240(7) 0.0394(8) 0.0078(6) 0.0155(7) 0.0099(6)
C45 0.0370(10) 0.0220(9) 0.0288(10) 0.0091(8) 0.0112(8) 0.0099(8)
O45 0.0526(9) 0.0354(8) 0.0455(9) 0.0143(7) 0.0317(8) 0.0125(7)
C46 0.0316(10) 0.0280(9) 0.0260(9) 0.0100(8) 0.0097(8) 0.0132(8)
O46 0.0334(8) 0.0496(9) 0.0402(8) 0.0167(7) 0.0032(6) 0.0197(7)
C47 0.0265(9) 0.0309(10) 0.0393(11) 0.0147(9) 0.0058(8) 0.0110(8)
O47 0.0438(9) 0.0286(8) 0.0744(12) 0.0174(8) -0.0008(8) 0.0028(7)
C48 0.0247(9) 0.0265(9) 0.0244(9) 0.0067(7) 0.0049(7) 0.0088(7)
O48 0.0374(8) 0.0461(8) 0.0274(7) 0.0098(6) 0.0128(6) 0.0131(7)
P2 0.0247(2) 0.0230(2) 0.0236(2) 0.00898(18) 0.00755(18) 0.01050(18)
C49 0.0263(9) 0.0320(10) 0.0250(9) 0.0072(8) 0.0049(7) 0.0160(8)
C50 0.0283(10) 0.0400(11) 0.0333(10) 0.0108(9) 0.0097(8) 0.0148(9)
C51 0.0352(11) 0.0622(15) 0.0380(12) 0.0126(11) 0.0151(9) 0.0234(11)
C52 0.0495(14) 0.0732(17) 0.0334(12) 0.0042(12) 0.0093(10) 0.0431(13)
C53 0.0674(16) 0.0468(13) 0.0363(12) 0.0062(10) 0.0029(11) 0.0417(12)
C54 0.0458(12) 0.0370(11) 0.0294(10) 0.0096(9) 0.0066(9) 0.0231(9)
C55 0.0308(10) 0.0298(10) 0.0324(10) 0.0163(8) 0.0122(8) 0.0155(8)
C56 0.0409(12) 0.0392(12) 0.0469(13) 0.0244(10) 0.0118(10) 0.0139(10)
C57 0.0445(13) 0.0481(13) 0.0672(16) 0.0385(13) 0.0241(12) 0.0186(11)
C58 0.0573(14) 0.0658(16) 0.0600(15) 0.0474(13) 0.0384(12) 0.0389(13)
C59 0.0554(14) 0.0582(14) 0.0345(11) 0.0255(11) 0.0209(10) 0.0341(12)
C60 0.0372(11) 0.0387(11) 0.0333(10) 0.0168(9) 0.0132(9) 0.0206(9)

loop_
_atom_type_symbol
_atom_type_description
_atom_type_scat_dispersion_real
_atom_type_scat_dispersion_imag
_atom_type_scat_source
C C 0.0033 0.0016 'International Tables Vol C Tables 4.2.6.8 and 6.1.1.4'
H H 0.0000 0.0000 'International Tables Vol C Tables 4.2.6.8 and 6.1.1.4'
O O 0.0106 0.0060 'International Tables Vol C Tables 4.2.6.8 and 6.1.1.4'
P P 0.1023 0.0942 'International Tables Vol C Tables 4.2.6.8 and 6.1.1.4'
Fe Fe 0.3463 0.8444 'International Tables Vol C Tables 4.2.6.8 and 6.1.1.4'

loop_
_geom_angle_atom_site_label_1
_geom_angle_atom_site_label_2
_geom_angle_atom_site_label_3
_geom_angle
C14 Fe1 C13 98.41(8)
C14 Fe1 C15 88.35(8)
C13 Fe1 C15 99.75(8)
C14 Fe1 C6 131.90(7)
C13 Fe1 C6 125.79(7)
C15 Fe1 C6 100.34(7)
C14 Fe1 C4 97.59(7)
C13 Fe1 C4 132.80(7)
C15 Fe1 C4 124.84(7)
C6 Fe1 C4 39.66(6)
C14 Fe1 C3 85.35(7)
C13 Fe1 C3 97.74(8)
C15 Fe1 C3 162.11(7)
C6 Fe1 C3 72.07(6)
C4 Fe1 C3 40.12(6)
C14 Fe1 Fe2 172.97(6)
C13 Fe1 Fe2 78.76(5)
C15 Fe1 Fe2 98.45(6)
C6 Fe1 Fe2 48.75(4)
C4 Fe1 Fe2 80.03(5)
C3 Fe1 Fe2 88.64(5)
C17 Fe2 C18 87.19(8)
C17 Fe2 C16 99.85(8)
C18 Fe2 C16 89.91(8)
C17 Fe2 C6 100.97(8)
C18 Fe2 C6 90.40(7)
C16 Fe2 C6 159.16(7)
C17 Fe2 P1 92.40(6)
C18 Fe2 P1 177.15(5)
C16 Fe2 P1 92.94(6)
C6 Fe2 P1 86.92(5)
C17 Fe2 Fe1 150.84(6)
C18 Fe2 Fe1 87.72(5)
C16 Fe2 Fe1 108.83(6)
C6 Fe2 Fe1 50.37(5)
P1 Fe2 Fe1 91.278(14)
C1 C2 C3 122.77(16)
C1 C2 P1 122.91(14)
C3 C2 P1 114.31(12)
C4 C3 C2 125.83(15)
C4 C3 Fe1 69.15(10)
C2 C3 Fe1 114.11(12)
C6 C4 C3 119.36(14)
C6 C4 C5 122.47(15)
C3 C4 C5 117.72(15)
C6 C4 Fe1 69.74(9)
C3 C4 Fe1 70.73(10)
C5 C4 Fe1 125.40(12)
C4 C6 C7 115.58(14)
C4 C6 Fe2 126.61(12)
C7 C6 Fe2 116.65(11)
C4 C6 Fe1 70.60(9)
C7 C6 Fe1 134.52(12)
Fe2 C6 Fe1 80.87(6)
C12 C7 C8 117.93(15)
C12 C7 C6 124.60(15)
C8 C7 C6 117.45(15)
C9 C8 C7 121.38(17)
C8 C9 C10 120.01(18)
C11 C10 C9 119.45(17)
C10 C11 C12 120.39(18)
C7 C12 C11 120.82(17)
O13 C13 Fe1 174.08(16)
O14 C14 Fe1 177.58(16)
O15 C15 Fe1 173.04(16)
O16 C16 Fe2 177.63(16)
O17 C17 Fe2 175.19(17)
O18 C18 Fe2 174.49(16)
C2 P1 C25 104.67(8)
C2 P1 C19 103.56(8)
C25 P1 C19 104.65(8)
C2 P1 Fe2 107.74(6)
C25 P1 Fe2 113.56(5)
C19 P1 Fe2 121.11(6)
C20 C19 C24 118.41(15)
C20 C19 P1 123.30(13)
C24 C19 P1 118.16(13)
C19 C20 C21 120.18(18)
C22 C21 C20 120.69(19)
C23 C22 C21 119.94(17)
C22 C23 C24 120.02(17)
C23 C24 C19 120.75(17)
C26 C25 C30 118.76(16)
C26 C25 P1 121.95(14)
C30 C25 P1 119.24(13)
C27 C26 C25 119.99(18)
C28 C27 C26 120.56(19)
C29 C28 C27 120.13(18)
C28 C29 C30 119.91(19)
C29 C30 C25 120.61(18)
C45 Fe3 C44 96.64(8)
C45 Fe3 C43 99.74(9)
C44 Fe3 C43 88.42(8)
C45 Fe3 C34 130.58(8)
C44 Fe3 C34 96.73(7)
C43 Fe3 C34 127.97(8)
C45 Fe3 C36 130.77(7)
C44 Fe3 C36 128.34(7)
C43 Fe3 C36 100.28(8)
C34 Fe3 C36 39.50(7)
C45 Fe3 C33 92.85(8)
C44 Fe3 C33 88.81(8)
C43 Fe3 C33 167.34(8)
C34 Fe3 C33 40.29(7)
C36 Fe3 C33 72.01(7)
C45 Fe3 Fe4 85.85(6)
C44 Fe3 Fe4 176.03(6)
C43 Fe3 Fe4 94.21(6)
C34 Fe3 Fe4 79.31(5)
C36 Fe3 Fe4 48.24(4)
C33 Fe3 Fe4 87.98(5)
C47 Fe4 C46 86.26(8)
C47 Fe4 C48 98.34(8)
C46 Fe4 C48 91.27(8)
C47 Fe4 C36 112.35(8)
C46 Fe4 C36 91.52(7)
C48 Fe4 C36 149.30(7)
C47 Fe4 P2 89.67(6)
C46 Fe4 P2 173.89(6)
C48 Fe4 P2 93.83(6)
C36 Fe4 P2 85.81(5)
C47 Fe4 Fe3 162.88(6)
C46 Fe4 Fe3 91.14(6)
C48 Fe4 Fe3 98.63(6)
C36 Fe4 Fe3 50.75(5)
P2 Fe4 Fe3 91.415(15)
C31 C32 C33 123.20(17)
C31 C32 P2 123.94(14)
C33 C32 P2 112.85(13)
C34 C33 C32 125.94(16)
C34 C33 Fe3 69.45(10)
C32 C33 Fe3 113.83(12)
C36 C34 C33 119.45(15)
C36 C34 C35 122.61(16)
C33 C34 C35 117.52(16)
C36 C34 Fe3 70.62(10)
C33 C34 Fe3 70.26(9)
C35 C34 Fe3 125.17(12)
C34 C36 C37 116.47(14)
C34 C36 Fe4 126.05(12)
C37 C36 Fe4 116.67(12)
C34 C36 Fe3 69.88(9)
C37 C36 Fe3 132.93(12)
Fe4 C36 Fe3 81.02(6)
C38 C37 C42 117.39(17)
C38 C37 C36 124.36(16)
C42 C37 C36 118.25(16)
C37 C38 C39 121.1(2)
C40 C39 C38 120.4(2)
C39 C40 C41 119.4(2)
C42 C41 C40 120.2(2)
C41 C42 C37 121.42(19)
O43 C43 Fe3 173.36(18)
O44 C44 Fe3 176.46(16)
O45 C45 Fe3 175.74(18)
O46 C46 Fe4 173.52(17)
O47 C47 Fe4 174.12(18)
O48 C48 Fe4 178.06(16)
C32 P2 C49 106.35(8)
C32 P2 C55 102.98(8)
C49 P2 C55 105.79(8)
C32 P2 Fe4 107.14(6)
C49 P2 Fe4 116.50(6)
C55 P2 Fe4 116.80(6)
C54 C49 C50 118.87(17)
C54 C49 P2 123.26(15)
C50 C49 P2 117.81(14)
C51 C50 C49 120.5(2)
C52 C51 C50 120.4(2)
C51 C52 C53 119.64(19)
C52 C53 C54 121.1(2)
C49 C54 C53 119.5(2)
C60 C55 C56 118.80(17)
C60 C55 P2 120.75(14)
C56 C55 P2 120.44(15)
C57 C56 C55 120.3(2)
C58 C57 C56 120.4(2)
C57 C58 C59 119.9(2)
C58 C59 C60 120.5(2)
C59 C60 C55 120.08(19)

loop_
_geom_bond_atom_site_label_1
_geom_bond_atom_site_label_2
_geom_bond_distance
Fe1 C14 1.7810(18)
Fe1 C13 1.7834(18)
Fe1 C15 1.7974(19)
Fe1 C6 2.0804(16)
Fe1 C4 2.0917(17)
Fe1 C3 2.1128(18)
Fe1 Fe2 2.6668(3)
Fe2 C17 1.7834(19)
Fe2 C18 1.8005(18)
Fe2 C16 1.8108(17)
Fe2 C6 2.0308(16)
Fe2 P1 2.2578(5)
C1 C2 1.336(2)
C2 C3 1.462(2)
C2 P1 1.8095(17)
C3 C4 1.442(2)
C4 C6 1.415(2)
C4 C5 1.515(2)
C6 C7 1.506(2)
C7 C12 1.388(2)
C7 C8 1.399(2)
C8 C9 1.383(2)
C9 C10 1.388(3)
C10 C11 1.381(3)
C11 C12 1.396(2)
C13 O13 1.148(2)
C14 O14 1.145(2)
C15 O15 1.142(2)
C16 O16 1.141(2)
C17 O17 1.139(2)
C18 O18 1.138(2)
P1 C25 1.8221(17)
P1 C19 1.8276(16)
C19 C20 1.388(2)
C19 C24 1.394(2)
C20 C21 1.391(2)
C21 C22 1.372(3)
C22 C23 1.370(3)
C23 C24 1.390(2)
C25 C26 1.393(2)
C25 C30 1.398(2)
C26 C27 1.385(3)
C27 C28 1.382(3)
C28 C29 1.373(3)
C29 C30 1.388(2)
Fe3 C45 1.7831(18)
Fe3 C44 1.7919(18)
Fe3 C43 1.792(2)
Fe3 C34 2.0885(16)
Fe3 C36 2.0980(16)
Fe3 C33 2.0994(18)
Fe3 Fe4 2.6762(4)
Fe4 C47 1.7721(19)
Fe4 C46 1.8041(19)
Fe4 C48 1.8141(17)
Fe4 C36 2.0210(16)
Fe4 P2 2.2444(5)
C31 C32 1.341(2)
C32 C33 1.465(2)
C32 P2 1.8027(18)
C33 C34 1.442(2)
C34 C36 1.415(2)
C34 C35 1.518(2)
C36 C37 1.503(2)
C37 C38 1.393(3)
C37 C42 1.397(2)
C38 C39 1.393(3)
C39 C40 1.372(3)
C40 C41 1.388(3)
C41 C42 1.381(3)
C43 O43 1.143(2)
C44 O44 1.140(2)
C45 O45 1.147(2)
C46 O46 1.141(2)
C47 O47 1.149(2)
C48 O48 1.139(2)
P2 C49 1.8247(17)
P2 C55 1.8351(18)
C49 C54 1.389(3)
C49 C50 1.398(3)
C50 C51 1.387(3)
C51 C52 1.371(3)
C52 C53 1.374(3)
C53 C54 1.394(3)
C55 C60 1.394(3)
C55 C56 1.396(3)
C56 C57 1.393(3)
C57 C58 1.370(3)
C58 C59 1.381(3)
C59 C60 1.390(3)
